data_4506601
loop_
_publ_author_name
'Shi, Peng-fei'
'Chen, Zhi'
'Xiong, Gang'
'Shen, Bo'
'Sun, Jing-Zhe'
'Cheng, Peng'
'Zhao, Bin'

_publ_section_title
;
 Structures, Luminescence, and Magnetic Properties of Several
 Three-Dimensional Lanthanide--Organic Frameworks Comprising
 4-Carboxyphenoxy Acetic Acid
;
_journal_issue 11
_journal_name_full 'Crystal Growth &amp; Design'
_journal_page_first 5203
_journal_paper_doi 10.1021/cg300277m
_journal_volume 12
_journal_year 2012
_chemical_formula_sum 'C10 H8 Gd O8'
_chemical_formula_weight 413.41
_chemical_name_systematic
; 
 ? 
;
_space_group_IT_number 14
_symmetry_cell_setting monoclinic
_symmetry_space_group_name_Hall '-P 2ybc'
_symmetry_space_group_name_H-M 'P 1 21/c 1'
_atom_sites_solution_hydrogens geom
_atom_sites_solution_primary direct
_atom_sites_solution_secondary difmap
_audit_creation_method SHELXL-97
_cell_angle_alpha 90.00
_cell_angle_beta 96.144(3)
_cell_angle_gamma 90.00
_cell_formula_units_Z 4
_cell_length_a 7.3300(2)
_cell_length_b 7.0421(2)
_cell_length_c 23.4314(7)
_cell_measurement_temperature 293(2)
_cell_volume 1202.55(6)
_computing_structure_refinement 'SHELXL-97 (Sheldrick, 1997)'
_computing_structure_solution 'SHELXS-97 (Sheldrick, 1990)'
_diffrn_ambient_temperature 293(2)
_diffrn_measured_fraction_theta_full 0.999
_diffrn_measured_fraction_theta_max 0.999
_diffrn_measurement_device_type 'SuperNova, Single source at offset), Eos'
_diffrn_measurement_method '\w scans'
_diffrn_radiation_monochromator graphite
_diffrn_radiation_source 'fine-focus sealed tube'
_diffrn_radiation_type MoK\a
_diffrn_radiation_wavelength 0.71073
_diffrn_reflns_av_R_equivalents 0.0328
_diffrn_reflns_av_sigmaI/netI 0.0359
_diffrn_reflns_limit_h_max 6
_diffrn_reflns_limit_h_min -8
_diffrn_reflns_limit_k_max 8
_diffrn_reflns_limit_k_min -8
_diffrn_reflns_limit_l_max 25
_diffrn_reflns_limit_l_min -27
_diffrn_reflns_number 4996
_diffrn_reflns_theta_full 25.01
_diffrn_reflns_theta_max 25.01
_diffrn_reflns_theta_min 3.02
_exptl_absorpt_coefficient_mu 5.548
_exptl_absorpt_correction_T_max 1.00000
_exptl_absorpt_correction_T_min 0.69256
_exptl_absorpt_correction_type multi-scan
_exptl_crystal_density_diffrn 2.283
_exptl_crystal_density_method 'not measured'
_exptl_crystal_description lamller
_exptl_crystal_F_000 784
_exptl_crystal_size_max 0.2
_exptl_crystal_size_mid 0.1
_exptl_crystal_size_min 0.02
_refine_diff_density_max 2.261
_refine_diff_density_min -2.066
_refine_diff_density_rms 0.205
_refine_ls_extinction_method none
_refine_ls_goodness_of_fit_ref 1.062
_refine_ls_hydrogen_treatment constr
_refine_ls_matrix_type full
_refine_ls_number_parameters 173
_refine_ls_number_reflns 2119
_refine_ls_number_restraints 24
_refine_ls_restrained_S_all 1.056
_refine_ls_R_factor_all 0.0468
_refine_ls_R_factor_gt 0.0462
_refine_ls_shift/su_max 0.000
_refine_ls_shift/su_mean 0.000
_refine_ls_structure_factor_coef Fsqd
_refine_ls_weighting_details 'calc w=1/[\s^2^(Fo^2^)+(0.0000P)^2^+70.0000P] where P=(Fo^2^+2Fc^2^)/3'
_refine_ls_weighting_scheme calc
_refine_ls_wR_factor_gt 0.1193
_refine_ls_wR_factor_ref 0.1196
_reflns_number_gt 2087
_reflns_number_total 2119
_reflns_threshold_expression >2sigma(I)
_cod_data_source_file cg300277m_si_002.cif
_cod_data_source_block 2a
_cod_depositor_comments
;
The following automatic conversions were performed:

'_symmetry_cell_setting' value 'Monoclinic' changed to 'monoclinic'
according to /home/saulius/struct/CIF-dictionaries/cif_core.dic
dictionary named 'cif_core.dic' version 2.4.2 from 2011-04-26.

Automatic conversion script
Id: cif_fix_values 1891 2012-01-12 08:04:46Z andrius 
;
_cod_original_sg_symbol_H-M P21/c
_cod_database_code 4506601

loop_
_symmetry_equiv_pos_as_xyz
'x, y, z'
'-x, y+1/2, -z+1/2'
'-x, -y, -z'
'x, -y-1/2, z-1/2'

loop_
_atom_site_label
_atom_site_type_symbol
_atom_site_fract_x
_atom_site_fract_y
_atom_site_fract_z
_atom_site_U_iso_or_equiv
_atom_site_adp_type
_atom_site_occupancy
_atom_site_symmetry_multiplicity
_atom_site_calc_flag
_atom_site_refinement_flags
Gd1 Gd -0.22476(6) 0.67770(7) -0.00687(2) 0.00576(18) Uani 1 1 d .
C1 C 0.0786(14) 0.7297(16) 0.0786(5) 0.011(2) Uani 1 1 d U
C2 C 0.2131(15) 0.7330(17) 0.1316(5) 0.014(2) Uani 1 1 d U
H2A H 0.2102 0.6133 0.1520 0.017 Uiso 1 1 calc R
H2B H 0.3365 0.7535 0.1215 0.017 Uiso 1 1 calc R
C3 C 0.2297(16) 0.8880(19) 0.2228(5) 0.020(3) Uani 1 1 d .
C4 C 0.3735(17) 0.7760(18) 0.2465(6) 0.022(3) Uani 1 1 d .
H4 H 0.4319 0.6924 0.2237 0.026 Uiso 1 1 calc R
C5 C 0.4296(16) 0.7903(18) 0.3051(5) 0.018(3) Uani 1 1 d .
H5 H 0.5277 0.7176 0.3213 0.022 Uiso 1 1 calc R
C6 C 0.3387(15) 0.9145(17) 0.3400(5) 0.016(2) Uani 1 1 d .
C7 C 0.1976(16) 1.026(2) 0.3146(5) 0.022(3) Uani 1 1 d .
H7 H 0.1375 1.1092 0.3370 0.026 Uiso 1 1 calc R
C8 C 0.1439(17) 1.016(2) 0.2557(6) 0.026(3) Uani 1 1 d .
H8 H 0.0512 1.0939 0.2388 0.032 Uiso 1 1 calc R
C9 C 0.3959(14) 0.9221(15) 0.4030(4) 0.008(2) Uani 1 1 d U
C10 C -0.5495(14) 0.9416(15) 0.0212(5) 0.011(2) Uani 1 1 d .
O1 O -0.0557(10) 0.8436(11) 0.0715(3) 0.0134(16) Uani 1 1 d .
O2 O 0.0961(10) 0.5978(11) 0.0417(3) 0.0106(15) Uani 1 1 d .
O3 O 0.1599(13) 0.8836(13) 0.1660(4) 0.026(2) Uani 1 1 d .
O4 O 0.5575(10) 0.8829(12) 0.4206(3) 0.0159(17) Uani 1 1 d .
O5 O 0.2741(10) 0.9640(11) 0.4354(3) 0.0151(17) Uani 1 1 d .
O6 O -0.0297(10) 0.7764(12) -0.0734(3) 0.0174(18) Uani 1 1 d .
H6A H 0.0722 0.7134 -0.0685 0.026 Uiso 1 1 d R
H6B H -0.0797 0.7572 -0.1081 0.026 Uiso 1 1 d R
O7 O -0.3041(10) 0.9890(11) -0.0359(3) 0.0132(16) Uani 1 1 d .
O8 O -0.4774(10) 0.7858(10) 0.0379(3) 0.0135(17) Uani 1 1 d U

loop_
_atom_site_aniso_label
_atom_site_aniso_U_11
_atom_site_aniso_U_22
_atom_site_aniso_U_33
_atom_site_aniso_U_23
_atom_site_aniso_U_13
_atom_site_aniso_U_12
Gd1 0.0051(3) 0.0065(3) 0.0058(3) 0.0006(2) 0.00107(17) 0.0015(2)
C1 0.011(2) 0.011(2) 0.011(2) 0.0005(10) 0.0013(10) 0.0000(10)
C2 0.016(5) 0.014(6) 0.011(5) -0.002(4) 0.001(4) 0.000(4)
C3 0.021(6) 0.022(7) 0.016(6) 0.000(5) -0.002(5) -0.004(5)
C4 0.021(6) 0.017(7) 0.027(7) -0.004(5) 0.001(5) 0.006(5)
C5 0.017(6) 0.019(7) 0.018(6) 0.000(5) -0.003(5) 0.006(5)
C6 0.017(6) 0.017(6) 0.015(6) 0.000(5) 0.000(5) -0.010(5)
C7 0.023(6) 0.032(7) 0.012(6) -0.003(5) 0.006(5) 0.011(6)
C8 0.022(6) 0.029(8) 0.027(7) -0.002(6) 0.000(5) 0.010(6)
C9 0.008(2) 0.008(2) 0.008(2) 0.0001(10) 0.0010(10) -0.0005(10)
C10 0.013(5) 0.004(5) 0.017(6) -0.002(4) 0.003(4) 0.001(4)
O1 0.017(4) 0.006(4) 0.017(4) -0.002(3) 0.003(3) -0.002(3)
O2 0.015(4) 0.004(4) 0.014(4) -0.004(3) 0.007(3) 0.000(3)
O3 0.036(5) 0.024(5) 0.016(4) -0.002(4) -0.003(4) 0.010(4)
O4 0.017(4) 0.013(4) 0.017(4) -0.001(3) 0.001(3) 0.002(3)
O5 0.019(4) 0.011(4) 0.016(4) 0.001(3) 0.002(3) -0.001(3)
O6 0.013(4) 0.026(5) 0.014(4) 0.003(4) 0.005(3) 0.006(3)
O7 0.014(4) 0.003(4) 0.023(4) 0.003(3) 0.005(3) 0.002(3)
O8 0.020(4) 0.004(4) 0.017(4) 0.001(3) 0.005(3) 0.003(3)

loop_
_atom_type_symbol
_atom_type_description
_atom_type_scat_dispersion_real
_atom_type_scat_dispersion_imag
_atom_type_scat_source
C C 0.0033 0.0016 'International Tables Vol C Tables 4.2.6.8 and 6.1.1.4'
H H 0.0000 0.0000 'International Tables Vol C Tables 4.2.6.8 and 6.1.1.4'
Gd Gd -0.1653 3.9035 'International Tables Vol C Tables 4.2.6.8 and 6.1.1.4'
O O 0.0106 0.0060 'International Tables Vol C Tables 4.2.6.8 and 6.1.1.4'

loop_
_geom_angle_atom_site_label_1
_geom_angle_atom_site_label_2
_geom_angle_atom_site_label_3
_geom_angle
_geom_angle_site_symmetry_1
_geom_angle_site_symmetry_3
O4 Gd1 O5 105.8(3) 4_475 2_545
O4 Gd1 O6 89.3(3) 4_475 .
O5 Gd1 O6 146.5(3) 2_545 .
O4 Gd1 O2 81.9(3) 4_475 3_565
O5 Gd1 O2 79.2(3) 2_545 3_565
O6 Gd1 O2 73.5(3) . 3_565
O4 Gd1 O8 82.5(3) 4_475 .
O5 Gd1 O8 72.3(3) 2_545 .
O6 Gd1 O8 140.4(3) . .
O2 Gd1 O8 142.2(3) 3_565 .
O4 Gd1 O7 79.9(3) 4_475 .
O5 Gd1 O7 139.9(3) 2_545 .
O6 Gd1 O7 71.3(3) . .
O2 Gd1 O7 140.2(3) 3_565 .
O8 Gd1 O7 69.2(3) . .
O4 Gd1 O1 159.6(3) 4_475 .
O5 Gd1 O1 82.6(3) 2_545 .
O6 Gd1 O1 93.6(3) . .
O2 Gd1 O1 118.3(3) 3_565 .
O8 Gd1 O1 82.5(3) . .
O7 Gd1 O1 81.9(3) . .
O4 Gd1 O2 147.0(3) 4_475 .
O5 Gd1 O2 75.1(3) 2_545 .
O6 Gd1 O2 76.3(3) . .
O2 Gd1 O2 65.7(3) 3_565 .
O8 Gd1 O2 127.1(2) . .
O7 Gd1 O2 121.3(2) . .
O1 Gd1 O2 52.7(2) . .
O4 Gd1 C1 173.6(3) 4_475 .
O5 Gd1 C1 75.2(3) 2_545 .
O6 Gd1 C1 86.7(3) . .
O2 Gd1 C1 92.2(3) 3_565 .
O8 Gd1 C1 103.8(3) . .
O7 Gd1 C1 103.5(3) . .
O1 Gd1 C1 26.2(3) . .
O2 Gd1 C1 26.8(3) . .
O1 C1 O2 120.1(9) . .
O1 C1 C2 122.1(10) . .
O2 C1 C2 117.7(9) . .
O1 C1 Gd1 56.8(5) . .
O2 C1 Gd1 64.0(5) . .
C2 C1 Gd1 167.5(8) . .
O3 C2 C1 106.7(9) . .
O3 C2 H2A 110.4 . .
C1 C2 H2A 110.4 . .
O3 C2 H2B 110.4 . .
C1 C2 H2B 110.4 . .
H2A C2 H2B 108.6 . .
O3 C3 C8 114.3(11) . .
O3 C3 C4 124.3(12) . .
C8 C3 C4 121.4(11) . .
C3 C4 C5 119.0(11) . .
C3 C4 H4 120.5 . .
C5 C4 H4 120.5 . .
C4 C5 C6 120.5(11) . .
C4 C5 H5 119.7 . .
C6 C5 H5 119.7 . .
C7 C6 C5 118.6(11) . .
C7 C6 C9 121.7(11) . .
C5 C6 C9 119.7(10) . .
C6 C7 C8 121.1(12) . .
C6 C7 H7 119.4 . .
C8 C7 H7 119.4 . .
C3 C8 C7 119.3(12) . .
C3 C8 H8 120.4 . .
C7 C8 H8 120.4 . .
O4 C9 O5 124.2(10) . .
O4 C9 C6 118.5(10) . .
O5 C9 C6 117.3(9) . .
O7 C10 O8 126.4(10) 3_475 .
O7 C10 C10 116.5(12) 3_475 3_475
O8 C10 C10 117.1(12) . 3_475
C1 O1 Gd1 97.1(6) . .
C1 O2 Gd1 155.0(7) . 3_565
C1 O2 Gd1 89.3(6) . .
Gd1 O2 Gd1 114.3(3) 3_565 .
C3 O3 C2 118.3(9) . .
C9 O4 Gd1 150.3(7) . 4_676
C9 O5 Gd1 139.6(7) . 2
Gd1 O6 H6A 109.9 . .
Gd1 O6 H6B 110.7 . .
H6A O6 H6B 108.5 . .
C10 O7 Gd1 118.3(7) 3_475 .
C10 O8 Gd1 117.9(7) . .

loop_
_geom_bond_atom_site_label_1
_geom_bond_atom_site_label_2
_geom_bond_distance
_geom_bond_site_symmetry_2
Gd1 O4 2.244(8) 4_475
Gd1 O5 2.309(8) 2_545
Gd1 O6 2.332(8) .
Gd1 O2 2.342(7) 3_565
Gd1 O8 2.350(8) .
Gd1 O7 2.351(7) .
Gd1 O1 2.405(7) .
Gd1 O2 2.563(7) .
Gd1 C1 2.852(10) .
C1 O1 1.267(13) .
C1 O2 1.284(13) .
C1 C2 1.501(14) .
C2 O3 1.413(14) .
C2 H2A 0.9700 .
C2 H2B 0.9700 .
C3 O3 1.373(14) .
C3 C8 1.378(18) .
C3 C4 1.385(17) .
C4 C5 1.394(17) .
C4 H4 0.9300 .
C5 C6 1.413(17) .
C5 H5 0.9300 .
C6 C7 1.381(17) .
C6 C9 1.491(15) .
C7 C8 1.396(17) .
C7 H7 0.9300 .
C8 H8 0.9300 .
C9 O4 1.243(13) .
C9 O5 1.266(13) .
C10 O7 1.260(13) 3_475
C10 O8 1.261(13) .
C10 C10 1.53(2) 3_475
O2 Gd1 2.342(7) 3_565
O4 Gd1 2.244(8) 4_676
O5 Gd1 2.309(8) 2
O6 H6A 0.8652 .
O6 H6B 0.8661 .
O7 C10 1.260(13) 3_475

loop_
_geom_torsion_atom_site_label_1
_geom_torsion_atom_site_label_2
_geom_torsion_atom_site_label_3
_geom_torsion_atom_site_label_4
_geom_torsion
_geom_torsion_site_symmetry_1
_geom_torsion_site_symmetry_4
O4 Gd1 C1 O1 157(2) 4_475 .
O5 Gd1 C1 O1 -103.5(7) 2_545 .
O6 Gd1 C1 O1 105.0(7) . .
O2 Gd1 C1 O1 178.3(6) 3_565 .
O8 Gd1 C1 O1 -36.4(7) . .
O7 Gd1 C1 O1 35.2(7) . .
O2 Gd1 C1 O1 170.5(10) . .
O4 Gd1 C1 O2 -14(3) 4_475 .
O5 Gd1 C1 O2 86.0(6) 2_545 .
O6 Gd1 C1 O2 -65.5(6) . .
O2 Gd1 C1 O2 7.8(7) 3_565 .
O8 Gd1 C1 O2 153.2(6) . .
O7 Gd1 C1 O2 -135.3(6) . .
O1 Gd1 C1 O2 -170.5(10) . .
O4 Gd1 C1 C2 -114(4) 4_475 .
O5 Gd1 C1 C2 -15(4) 2_545 .
O6 Gd1 C1 C2 -166(4) . .
O2 Gd1 C1 C2 -93(4) 3_565 .
O8 Gd1 C1 C2 53(4) . .
O7 Gd1 C1 C2 124(4) . .
O1 Gd1 C1 C2 89(4) . .
O2 Gd1 C1 C2 -101(4) . .
O1 C1 C2 O3 -2.0(15) . .
O2 C1 C2 O3 -177.3(9) . .
Gd1 C1 C2 O3 -83(4) . .
O3 C3 C4 C5 -178.6(12) . .
C8 C3 C4 C5 1(2) . .
C3 C4 C5 C6 1.3(19) . .
C4 C5 C6 C7 -2.3(18) . .
C4 C5 C6 C9 177.6(11) . .
C5 C6 C7 C8 1(2) . .
C9 C6 C7 C8 -179.2(12) . .
O3 C3 C8 C7 177.0(12) . .
C4 C3 C8 C7 -3(2) . .
C6 C7 C8 C3 2(2) . .
C7 C6 C9 O4 -152.2(12) . .
C5 C6 C9 O4 28.0(16) . .
C7 C6 C9 O5 29.6(16) . .
C5 C6 C9 O5 -150.3(11) . .
O2 C1 O1 Gd1 9.9(11) . .
C2 C1 O1 Gd1 -165.2(9) . .
O4 Gd1 O1 C1 -172.7(8) 4_475 .
O5 Gd1 O1 C1 71.5(7) 2_545 .
O6 Gd1 O1 C1 -75.1(7) . .
O2 Gd1 O1 C1 -2.0(7) 3_565 .
O8 Gd1 O1 C1 144.5(7) . .
O7 Gd1 O1 C1 -145.6(7) . .
O2 Gd1 O1 C1 -5.4(6) . .
O1 C1 O2 Gd1 -170.5(10) . 3_565
C2 C1 O2 Gd1 5(2) . 3_565
Gd1 C1 O2 Gd1 -161.3(16) . 3_565
O1 C1 O2 Gd1 -9.2(10) . .
C2 C1 O2 Gd1 166.1(9) . .
O4 Gd1 O2 C1 177.2(6) 4_475 .
O5 Gd1 O2 C1 -86.7(6) 2_545 .
O6 Gd1 O2 C1 110.7(6) . .
O2 Gd1 O2 C1 -171.5(8) 3_565 .
O8 Gd1 O2 C1 -33.3(7) . .
O7 Gd1 O2 C1 53.1(7) . .
O1 Gd1 O2 C1 5.2(6) . .
O4 Gd1 O2 Gd1 -11.3(6) 4_475 3_565
O5 Gd1 O2 Gd1 84.7(3) 2_545 3_565
O6 Gd1 O2 Gd1 -77.8(3) . 3_565
O2 Gd1 O2 Gd1 0.0 3_565 3_565
O8 Gd1 O2 Gd1 138.1(3) . 3_565
O7 Gd1 O2 Gd1 -135.4(3) . 3_565
O1 Gd1 O2 Gd1 176.7(5) . 3_565
C1 Gd1 O2 Gd1 171.5(8) . 3_565
C8 C3 O3 C2 -167.6(11) . .
C4 C3 O3 C2 12.3(18) . .
C1 C2 O3 C3 163.6(10) . .
O5 C9 O4 Gd1 7(2) . 4_676
C6 C9 O4 Gd1 -170.8(10) . 4_676
O4 C9 O5 Gd1 55.3(16) . 2
C6 C9 O5 Gd1 -126.5(10) . 2
O4 Gd1 O7 C10 77.2(8) 4_475 3_475
O5 Gd1 O7 C10 -25.3(10) 2_545 3_475
O6 Gd1 O7 C10 169.9(8) . 3_475
O2 Gd1 O7 C10 141.2(7) 3_565 3_475
O8 Gd1 O7 C10 -8.6(7) . 3_475
O1 Gd1 O7 C10 -93.5(8) . 3_475
O2 Gd1 O7 C10 -130.1(7) . 3_475
C1 Gd1 O7 C10 -108.4(8) . 3_475
O7 C10 O8 Gd1 172.1(9) 3_475 .
C10 C10 O8 Gd1 -7.7(15) 3_475 .
O4 Gd1 O8 C10 -73.6(8) 4_475 .
O5 Gd1 O8 C10 177.2(8) 2_545 .
O6 Gd1 O8 C10 6.1(9) . .
O2 Gd1 O8 C10 -139.9(7) 3_565 .
O7 Gd1 O8 C10 8.4(7) . .
O1 Gd1 O8 C10 92.6(8) . .
O2 Gd1 O8 C10 122.6(7) . .
C1 Gd1 O8 C10 107.9(8) . .
